data_2223350
loop_
_publ_author_name
'Jia, Jiong'
'Ge, Yan-qing'
'Zhao, Gui-long'
'Wang, Jian-wu'

_publ_section_title
;
 Ethyl
 6-methyl-2-<i>p</i>-tolylpyrazolo[1,5-<i>a</i>]pyridine-5-carboxylate
;
_journal_coeditor_code CV2611
_journal_issue 10
_journal_name_full 'Acta Crystallographica Section E'
_journal_page_first o2372
_journal_paper_doi 10.1107/S1600536809035314
_journal_volume 65
_journal_year 2009
_chemical_formula_iupac 'C18 H18 N2 O2'
_chemical_formula_moiety 'C18 H18 N2 O2'
_chemical_formula_sum 'C18 H18 N2 O2'
_chemical_formula_weight 294.34
_chemical_name_systematic
;
Ethyl 6-methyl-2-<i>p</i>-tolylpyrazolo[1,5-<i>a</i>]pyridine-5-carboxylate
;
_space_group_IT_number 14
_symmetry_cell_setting monoclinic
_symmetry_space_group_name_Hall '-P 2ybc'
_symmetry_space_group_name_H-M 'P 1 21/c 1'
_atom_sites_solution_hydrogens geom
_atom_sites_solution_primary direct
_atom_sites_solution_secondary difmap
_audit_creation_method SHELXL-97
_cell_angle_alpha 90.00
_cell_angle_beta 97.375(2)
_cell_angle_gamma 90.00
_cell_formula_units_Z 4
_cell_length_a 6.8352(3)
_cell_length_b 30.3999(11)
_cell_length_c 7.5409(3)
_cell_measurement_reflns_used 4574
_cell_measurement_temperature 293(2)
_cell_measurement_theta_max 24.20
_cell_measurement_theta_min 2.68
_cell_volume 1553.96(11)
_computing_cell_refinement 'SAINT (Bruker, 1999)'
_computing_data_collection 'SMART (Bruker, 1998)'
_computing_data_reduction 'SAINT (Bruker, 1999)'
_computing_molecular_graphics 'SHELXTL (Sheldrick, 2008)'
_computing_publication_material 'SHELXTL (Sheldrick, 2008)'
_computing_structure_refinement 'SHELXTL (Sheldrick, 2008)'
_computing_structure_solution 'SHELXTL (Sheldrick, 2008)'
_diffrn_ambient_temperature 293(2)
_diffrn_measured_fraction_theta_full 0.998
_diffrn_measured_fraction_theta_max 0.998
_diffrn_measurement_device_type 'Bruker SMART CCD area-detector'
_diffrn_measurement_method '\f and \w'
_diffrn_radiation_monochromator graphite
_diffrn_radiation_source 'fine-focus sealed tube'
_diffrn_radiation_type MoK\a
_diffrn_radiation_wavelength 0.71073
_diffrn_reflns_av_R_equivalents 0.0362
_diffrn_reflns_av_sigmaI/netI 0.0275
_diffrn_reflns_limit_h_max 8
_diffrn_reflns_limit_h_min -8
_diffrn_reflns_limit_k_max 37
_diffrn_reflns_limit_k_min -37
_diffrn_reflns_limit_l_max 9
_diffrn_reflns_limit_l_min -9
_diffrn_reflns_number 18651
_diffrn_reflns_theta_full 26.34
_diffrn_reflns_theta_max 26.34
_diffrn_reflns_theta_min 1.34
_diffrn_standards_decay_% 0
_diffrn_standards_number 0
_exptl_absorpt_coefficient_mu 0.083
_exptl_absorpt_correction_T_max 0.9828
_exptl_absorpt_correction_T_min 0.9652
_exptl_absorpt_correction_type multi-scan
_exptl_absorpt_process_details '(SADABS; Sheldrick, 1996)'
_exptl_crystal_colour colourless
_exptl_crystal_density_diffrn 1.258
_exptl_crystal_density_method 'not measured'
_exptl_crystal_description block
_exptl_crystal_F_000 624
_exptl_crystal_size_max 0.43
_exptl_crystal_size_mid 0.32
_exptl_crystal_size_min 0.21
_refine_diff_density_max 0.228
_refine_diff_density_min -0.224
_refine_ls_extinction_method none
_refine_ls_goodness_of_fit_ref 1.070
_refine_ls_hydrogen_treatment constr
_refine_ls_matrix_type full
_refine_ls_number_parameters 199
_refine_ls_number_reflns 3181
_refine_ls_number_restraints 0
_refine_ls_restrained_S_all 1.070
_refine_ls_R_factor_all 0.0890
_refine_ls_R_factor_gt 0.0558
_refine_ls_shift/su_max 0.000
_refine_ls_shift/su_mean 0.000
_refine_ls_structure_factor_coef Fsqd
_refine_ls_weighting_details 'calc w=1/[\s^2^(Fo^2^)+(0.0589P)^2^+0.5452P] where P=(Fo^2^+2Fc^2^)/3'
_refine_ls_weighting_scheme calc
_refine_ls_wR_factor_gt 0.1284
_refine_ls_wR_factor_ref 0.1478
_reflns_number_gt 2166
_reflns_number_total 3181
_reflns_threshold_expression I>2\s(I)
_cod_data_source_file cv2611.cif
_cod_data_source_block I
_cod_depositor_comments
;
The following automatic conversions were performed:
'_symmetry_cell_setting' value 'Monoclinic' changed to 'monoclinic'
according to '/home/saulius/struct/CIF-dictionaries/cif_core.dic'
dictionary named 'cif_core.dic' version 2.4.1 from 2010-06-29.

Automatic conversion script
Id: cif_fix_enum 1527 2010-12-29 10:47:43Z saulius 

The following automatic conversions were performed:

'_symmetry_cell_setting' value 'Monoclinic' changed to 'monoclinic'
according to /home/saulius/struct/CIF-dictionaries/cif_core.dic
dictionary named 'cif_core.dic' version 2.4.1 from 2010-06-29.

Automatic conversion script
Id: cif_fix_values 1715 2011-07-08 13:25:40Z adriana 
;
_cod_original_sg_symbol_H-M 'P 21/c'
_cod_database_code 2223350
_cod_database_fobs_code 2223350

loop_
_symmetry_equiv_pos_as_xyz
'x, y, z'
'-x, y+1/2, -z+1/2'
'-x, -y, -z'
'x, -y-1/2, z-1/2'

loop_
_atom_site_type_symbol
_atom_site_label
_atom_site_fract_x
_atom_site_fract_y
_atom_site_fract_z
_atom_site_U_iso_or_equiv
_atom_site_adp_type
_atom_site_calc_flag
_atom_site_refinement_flags
_atom_site_occupancy
_atom_site_disorder_assembly
_atom_site_disorder_group
N N1 0.3372(2) 0.65607(5) 0.5370(2) 0.0429(4) Uani d . 1 . .
N N2 0.3988(2) 0.61395(6) 0.5589(2) 0.0482(4) Uani d . 1 . .
O O2 0.3651(2) 0.81645(4) 0.5569(2) 0.0561(4) Uani d . 1 . .
O O3 0.0666(3) 0.80858(6) 0.4073(3) 0.0806(6) Uani d . 1 . .
C C1 1.0771(5) 0.46224(8) 0.7690(4) 0.0820(8) Uani d . 1 . .
H H1A 1.2123 0.4711 0.7975 0.123 Uiso calc R 1 . .
H H1B 1.0627 0.4450 0.6615 0.123 Uiso calc R 1 . .
H H1C 1.0386 0.4450 0.8654 0.123 Uiso calc R 1 . .
C C2 0.9475(4) 0.50258(8) 0.7418(3) 0.0589(6) Uani d . 1 . .
C C3 1.0264(4) 0.54415(8) 0.7553(3) 0.0638(6) Uani d . 1 . .
H H3A 1.1619 0.5474 0.7852 0.077 Uiso calc R 1 . .
C C4 0.9101(3) 0.58130(7) 0.7255(3) 0.0563(6) Uani d . 1 . .
H H4A 0.9683 0.6090 0.7366 0.068 Uiso calc R 1 . .
C C5 0.7080(3) 0.57786(6) 0.6794(3) 0.0460(5) Uani d . 1 . .
C C6 0.6282(4) 0.53587(7) 0.6683(3) 0.0636(6) Uani d . 1 . .
H H6A 0.4927 0.5324 0.6392 0.076 Uiso calc R 1 . .
C C7 0.7463(4) 0.49920(8) 0.6995(4) 0.0695(7) Uani d . 1 . .
H H7A 0.6885 0.4715 0.6918 0.083 Uiso calc R 1 . .
C C8 0.5871(3) 0.61754(6) 0.6386(3) 0.0435(5) Uani d . 1 . .
C C9 0.6428(3) 0.66109(7) 0.6684(3) 0.0464(5) Uani d . 1 . .
H H9A 0.7643 0.6714 0.7221 0.056 Uiso calc R 1 . .
C C10 0.4813(3) 0.68603(6) 0.6023(3) 0.0423(5) Uani d . 1 . .
C C11 0.4335(3) 0.73089(6) 0.5842(3) 0.0440(5) Uani d . 1 . .
H H11A 0.5260 0.7519 0.6288 0.053 Uiso calc R 1 . .
C C12 0.2535(3) 0.74423(7) 0.5024(2) 0.0412(5) Uani d . 1 . .
C C13 0.1075(3) 0.71204(7) 0.4353(3) 0.0441(5) Uani d . 1 . .
C C14 0.1553(3) 0.66890(7) 0.4564(3) 0.0473(5) Uani d . 1 . .
H H14A 0.0628 0.6476 0.4153 0.057 Uiso calc R 1 . .
C C15 -0.0942(3) 0.72349(8) 0.3412(3) 0.0557(6) Uani d . 1 . .
H H15A -0.1660 0.6970 0.3083 0.084 Uiso calc R 1 . .
H H15B -0.0807 0.7403 0.2357 0.084 Uiso calc R 1 . .
H H15C -0.1644 0.7405 0.4197 0.084 Uiso calc R 1 . .
C C16 0.2140(3) 0.79236(7) 0.4827(3) 0.0476(5) Uani d . 1 . .
C C17 0.3473(4) 0.86376(7) 0.5387(3) 0.0624(6) Uani d . 1 . .
H H17A 0.2408 0.8744 0.6007 0.075 Uiso calc R 1 . .
H H17B 0.3190 0.8718 0.4135 0.075 Uiso calc R 1 . .
C C18 0.5387(4) 0.88348(8) 0.6182(3) 0.0757(8) Uani d . 1 . .
H H18A 0.5313 0.9149 0.6078 0.114 Uiso calc R 1 . .
H H18B 0.6429 0.8727 0.5557 0.114 Uiso calc R 1 . .
H H18C 0.5649 0.8755 0.7421 0.114 Uiso calc R 1 . .

loop_
_atom_site_aniso_label
_atom_site_aniso_U_11
_atom_site_aniso_U_22
_atom_site_aniso_U_33
_atom_site_aniso_U_12
_atom_site_aniso_U_13
_atom_site_aniso_U_23
N1 0.0375(9) 0.0432(10) 0.0472(9) -0.0043(7) 0.0016(7) -0.0009(7)
N2 0.0473(10) 0.0404(10) 0.0560(10) -0.0027(8) 0.0035(8) -0.0002(8)
O2 0.0546(9) 0.0407(9) 0.0710(10) -0.0009(7) 0.0008(7) 0.0056(7)
O3 0.0562(10) 0.0558(11) 0.1210(15) 0.0076(8) -0.0225(10) 0.0140(10)
C1 0.101(2) 0.0602(17) 0.0863(19) 0.0314(15) 0.0167(16) 0.0084(14)
C2 0.0711(17) 0.0490(14) 0.0574(13) 0.0134(12) 0.0116(11) 0.0033(10)
C3 0.0520(14) 0.0598(16) 0.0790(17) 0.0093(12) 0.0058(12) 0.0061(12)
C4 0.0516(13) 0.0448(13) 0.0719(15) 0.0004(10) 0.0062(11) 0.0037(11)
C5 0.0476(12) 0.0423(12) 0.0487(11) 0.0007(9) 0.0078(9) -0.0003(9)
C6 0.0553(14) 0.0488(14) 0.0850(17) -0.0039(11) 0.0027(12) -0.0019(12)
C7 0.0785(18) 0.0384(13) 0.0909(19) -0.0012(12) 0.0081(14) 0.0013(12)
C8 0.0414(11) 0.0436(12) 0.0454(11) -0.0024(9) 0.0050(9) 0.0006(9)
C9 0.0388(11) 0.0441(12) 0.0547(12) -0.0031(9) -0.0007(9) 0.0001(9)
C10 0.0372(10) 0.0432(12) 0.0455(11) -0.0049(9) 0.0022(8) -0.0004(8)
C11 0.0405(11) 0.0407(11) 0.0500(11) -0.0051(9) 0.0022(9) -0.0001(9)
C12 0.0374(10) 0.0451(12) 0.0411(10) -0.0001(9) 0.0045(8) 0.0038(8)
C13 0.0361(10) 0.0534(13) 0.0425(11) -0.0011(9) 0.0036(8) 0.0030(9)
C14 0.0367(11) 0.0533(13) 0.0502(12) -0.0071(9) -0.0008(9) -0.0013(9)
C15 0.0408(12) 0.0626(14) 0.0609(14) -0.0007(10) -0.0042(10) 0.0036(11)
C16 0.0406(11) 0.0510(13) 0.0512(12) 0.0006(10) 0.0055(9) 0.0055(10)
C17 0.0741(17) 0.0418(13) 0.0731(16) 0.0030(12) 0.0157(13) 0.0056(11)
C18 0.094(2) 0.0588(16) 0.0740(17) -0.0194(14) 0.0101(15) -0.0054(13)

loop_
_atom_type_symbol
_atom_type_description
_atom_type_scat_dispersion_real
_atom_type_scat_dispersion_imag
_atom_type_scat_source
C C 0.0033 0.0016 'International Tables Vol C Tables 4.2.6.8 and 6.1.1.4'
H H 0.0000 0.0000 'International Tables Vol C Tables 4.2.6.8 and 6.1.1.4'
N N 0.0061 0.0033 'International Tables Vol C Tables 4.2.6.8 and 6.1.1.4'
O O 0.0106 0.0060 'International Tables Vol C Tables 4.2.6.8 and 6.1.1.4'

loop_
_geom_angle_atom_site_label_1
_geom_angle_atom_site_label_2
_geom_angle_atom_site_label_3
_geom_angle_site_symmetry_1
_geom_angle_site_symmetry_3
_geom_angle
_geom_angle_publ_flag
N2 N1 C14 . . 125.13(17) ?
N2 N1 C10 . . 112.56(16) ?
C14 N1 C10 . . 122.30(17) ?
N1 N2 C8 . . 103.98(15) ?
C16 O2 C17 . . 117.10(17) ?
C2 C1 H1A . . 109.5 ?
C2 C1 H1B . . 109.5 ?
H1A C1 H1B . . 109.5 ?
C2 C1 H1C . . 109.5 ?
H1A C1 H1C . . 109.5 ?
H1B C1 H1C . . 109.5 ?
C3 C2 C7 . . 117.3(2) ?
C3 C2 C1 . . 121.3(2) ?
C7 C2 C1 . . 121.5(2) ?
C2 C3 C4 . . 121.8(2) ?
C2 C3 H3A . . 119.1 ?
C4 C3 H3A . . 119.1 ?
C3 C4 C5 . . 120.9(2) ?
C3 C4 H4A . . 119.6 ?
C5 C4 H4A . . 119.6 ?
C4 C5 C6 . . 117.2(2) ?
C4 C5 C8 . . 120.38(19) ?
C6 C5 C8 . . 122.4(2) ?
C7 C6 C5 . . 121.1(2) ?
C7 C6 H6A . . 119.4 ?
C5 C6 H6A . . 119.4 ?
C2 C7 C6 . . 121.7(2) ?
C2 C7 H7A . . 119.2 ?
C6 C7 H7A . . 119.2 ?
N2 C8 C9 . . 111.98(17) ?
N2 C8 C5 . . 120.22(18) ?
C9 C8 C5 . . 127.78(18) ?
C10 C9 C8 . . 106.01(17) ?
C10 C9 H9A . . 127.0 ?
C8 C9 H9A . . 127.0 ?
C9 C10 N1 . . 105.47(17) ?
C9 C10 C11 . . 137.25(19) ?
N1 C10 C11 . . 117.27(17) ?
C12 C11 C10 . . 121.13(18) ?
C12 C11 H11A . . 119.4 ?
C10 C11 H11A . . 119.4 ?
C11 C12 C13 . . 120.00(19) ?
C11 C12 C16 . . 118.51(18) ?
C13 C12 C16 . . 121.49(17) ?
C14 C13 C12 . . 117.99(18) ?
C14 C13 C15 . . 118.08(18) ?
C12 C13 C15 . . 123.93(19) ?
C13 C14 N1 . . 121.30(19) ?
C13 C14 H14A . . 119.3 ?
N1 C14 H14A . . 119.3 ?
C13 C15 H15A . . 109.5 ?
C13 C15 H15B . . 109.5 ?
H15A C15 H15B . . 109.5 ?
C13 C15 H15C . . 109.5 ?
H15A C15 H15C . . 109.5 ?
H15B C15 H15C . . 109.5 ?
O3 C16 O2 . . 122.3(2) ?
O3 C16 C12 . . 125.6(2) ?
O2 C16 C12 . . 112.17(17) ?
O2 C17 C18 . . 107.6(2) ?
O2 C17 H17A . . 110.2 ?
C18 C17 H17A . . 110.2 ?
O2 C17 H17B . . 110.2 ?
C18 C17 H17B . . 110.2 ?
H17A C17 H17B . . 108.5 ?
C17 C18 H18A . . 109.5 ?
C17 C18 H18B . . 109.5 ?
H18A C18 H18B . . 109.5 ?
C17 C18 H18C . . 109.5 ?
H18A C18 H18C . . 109.5 ?
H18B C18 H18C . . 109.5 ?

loop_
_geom_bond_atom_site_label_1
_geom_bond_atom_site_label_2
_geom_bond_site_symmetry_2
_geom_bond_distance
_geom_bond_publ_flag
N1 N2 . 1.351(2) ?
N1 C14 . 1.369(2) ?
N1 C10 . 1.385(2) ?
N2 C8 . 1.353(2) ?
O2 C16 . 1.330(2) ?
O2 C17 . 1.448(3) ?
O3 C16 . 1.198(2) ?
C1 C2 . 1.511(3) ?
C1 H1A . 0.9600 ?
C1 H1B . 0.9600 ?
C1 H1C . 0.9600 ?
C2 C3 . 1.373(3) ?
C2 C7 . 1.375(4) ?
C3 C4 . 1.383(3) ?
C3 H3A . 0.9300 ?
C4 C5 . 1.384(3) ?
C4 H4A . 0.9300 ?
C5 C6 . 1.386(3) ?
C5 C8 . 1.472(3) ?
C6 C7 . 1.379(3) ?
C6 H6A . 0.9300 ?
C7 H7A . 0.9300 ?
C8 C9 . 1.388(3) ?
C9 C10 . 1.379(3) ?
C9 H9A . 0.9300 ?
C10 C11 . 1.405(3) ?
C11 C12 . 1.365(3) ?
C11 H11A . 0.9300 ?
C12 C13 . 1.442(3) ?
C12 C16 . 1.492(3) ?
C13 C14 . 1.356(3) ?
C13 C15 . 1.508(3) ?
C14 H14A . 0.9300 ?
C15 H15A . 0.9600 ?
C15 H15B . 0.9600 ?
C15 H15C . 0.9600 ?
C17 C18 . 1.493(3) ?
C17 H17A . 0.9700 ?
C17 H17B . 0.9700 ?
C18 H18A . 0.9600 ?
C18 H18B . 0.9600 ?
C18 H18C . 0.9600 ?

loop_
_geom_hbond_atom_site_label_D
_geom_hbond_atom_site_label_H
_geom_hbond_atom_site_label_A
_geom_hbond_site_symmetry_A
_geom_hbond_distance_DH
_geom_hbond_distance_HA
_geom_hbond_distance_DA
_geom_hbond_angle_DHA
C9 H9A O3 4_676 0.93 2.42 3.339(3) 170.0

loop_
_geom_torsion_atom_site_label_1
_geom_torsion_atom_site_label_2
_geom_torsion_atom_site_label_3
_geom_torsion_atom_site_label_4
_geom_torsion_site_symmetry_1
_geom_torsion_site_symmetry_2
_geom_torsion_site_symmetry_3
_geom_torsion_site_symmetry_4
_geom_torsion
_geom_torsion_publ_flag
C14 N1 N2 C8 . . . . 178.09(17) ?
C10 N1 N2 C8 . . . . -0.5(2) ?
C7 C2 C3 C4 . . . . -0.8(4) ?
C1 C2 C3 C4 . . . . 178.1(2) ?
C2 C3 C4 C5 . . . . -0.5(4) ?
C3 C4 C5 C6 . . . . 1.3(3) ?
C3 C4 C5 C8 . . . . -176.7(2) ?
C4 C5 C6 C7 . . . . -0.9(4) ?
C8 C5 C6 C7 . . . . 177.0(2) ?
C3 C2 C7 C6 . . . . 1.2(4) ?
C1 C2 C7 C6 . . . . -177.6(2) ?
C5 C6 C7 C2 . . . . -0.4(4) ?
N1 N2 C8 C9 . . . . 0.7(2) ?
N1 N2 C8 C5 . . . . -178.00(17) ?
C4 C5 C8 N2 . . . . 166.40(19) ?
C6 C5 C8 N2 . . . . -11.4(3) ?
C4 C5 C8 C9 . . . . -12.0(3) ?
C6 C5 C8 C9 . . . . 170.1(2) ?
N2 C8 C9 C10 . . . . -0.6(2) ?
C5 C8 C9 C10 . . . . 177.97(19) ?
C8 C9 C10 N1 . . . . 0.2(2) ?
C8 C9 C10 C11 . . . . -178.5(2) ?
N2 N1 C10 C9 . . . . 0.2(2) ?
C14 N1 C10 C9 . . . . -178.47(17) ?
N2 N1 C10 C11 . . . . 179.20(16) ?
C14 N1 C10 C11 . . . . 0.5(3) ?
C9 C10 C11 C12 . . . . 177.3(2) ?
N1 C10 C11 C12 . . . . -1.3(3) ?
C10 C11 C12 C13 . . . . 1.0(3) ?
C10 C11 C12 C16 . . . . -178.23(18) ?
C11 C12 C13 C14 . . . . 0.0(3) ?
C16 C12 C13 C14 . . . . 179.22(18) ?
C11 C12 C13 C15 . . . . -179.27(19) ?
C16 C12 C13 C15 . . . . -0.1(3) ?
C12 C13 C14 N1 . . . . -0.7(3) ?
C15 C13 C14 N1 . . . . 178.58(18) ?
N2 N1 C14 C13 . . . . -178.02(18) ?
C10 N1 C14 C13 . . . . 0.5(3) ?
C17 O2 C16 O3 . . . . -1.8(3) ?
C17 O2 C16 C12 . . . . 177.15(17) ?
C11 C12 C16 O3 . . . . 176.6(2) ?
C13 C12 C16 O3 . . . . -2.6(3) ?
C11 C12 C16 O2 . . . . -2.3(3) ?
C13 C12 C16 O2 . . . . 178.51(17) ?
C16 O2 C17 C18 . . . . -175.41(18) ?

loop_
_cod_related_entry_id
_cod_related_entry_database
_cod_related_entry_code
1 ChemSpider 24743240
